data_1504275
loop_
_publ_author_name
'Xue, Min'
'Chen, Chuan-Feng'

_publ_section_title
;
 Triptycene-derived N(H)-bridged azacalixarenes: synthesis, structure, and
 encapsulation of small neutral molecules in the solid state.
;
_journal_issue 22
_journal_name_full 'Organic letters'
_journal_page_first 5294
_journal_page_last 5297
_journal_paper_doi 10.1021/ol902246c
_journal_volume 11
_journal_year 2009
_chemical_formula_moiety 'C59.27 H41.16 Cl3.61 N8 O9.57'
_chemical_formula_sum 'C59.27 H41.16 Cl3.61 N8 O9.57'
_chemical_formula_weight 1146.43
_chemical_name_systematic
; 
 ? 
;
_space_group_IT_number 15
_symmetry_cell_setting monoclinic
_symmetry_space_group_name_Hall '-C 2yc'
_symmetry_space_group_name_H-M 'C 1 2/c 1'
_atom_sites_solution_hydrogens geom
_atom_sites_solution_primary direct
_atom_sites_solution_secondary difmap
_audit_creation_method SHELXL-97
_cell_angle_alpha 90.00
_cell_angle_beta 102.147(3)
_cell_angle_gamma 90.00
_cell_formula_units_Z 8
_cell_length_a 24.262(4)
_cell_length_b 27.241(4)
_cell_length_c 16.704(3)
_cell_measurement_reflns_used 15008
_cell_measurement_temperature 113(2)
_cell_measurement_theta_max 27.9
_cell_measurement_theta_min 1.5
_cell_volume 10793(3)
_computing_cell_refinement CrystalClear
_computing_data_collection CrystalClear
_computing_data_reduction CrystalClear
_computing_publication_material 'CrystalStructure 3.7.0'
_computing_structure_refinement 'SHELXL-97 (Sheldrick, 1997)'
_computing_structure_solution 'SHELXS-97 (Sheldrick, 1990)'
_diffrn_ambient_temperature 113(2)
_diffrn_detector_area_resol_mean 7.31
_diffrn_measured_fraction_theta_full 0.996
_diffrn_measured_fraction_theta_max 0.996
_diffrn_measurement_device_type 'Rigaku Saturn CCD area detector'
_diffrn_measurement_method '\w and \f scans'
_diffrn_radiation_monochromator confocal
_diffrn_radiation_source 'rotating anode'
_diffrn_radiation_type MoK\a
_diffrn_radiation_wavelength 0.71070
_diffrn_reflns_av_R_equivalents 0.0440
_diffrn_reflns_av_sigmaI/netI 0.0426
_diffrn_reflns_limit_h_max 20
_diffrn_reflns_limit_h_min -31
_diffrn_reflns_limit_k_max 35
_diffrn_reflns_limit_k_min -35
_diffrn_reflns_limit_l_max 21
_diffrn_reflns_limit_l_min -21
_diffrn_reflns_number 50494
_diffrn_reflns_theta_full 27.88
_diffrn_reflns_theta_max 27.88
_diffrn_reflns_theta_min 1.49
_diffrn_standards_decay_% 0
_diffrn_standards_interval_count 0
_diffrn_standards_interval_time 0
_diffrn_standards_number 0
_exptl_absorpt_coefficient_mu 0.268
_exptl_absorpt_correction_T_max 0.9685
_exptl_absorpt_correction_T_min 0.9483
_exptl_absorpt_correction_type multi-scan
_exptl_absorpt_process_details CrystalClear
_exptl_crystal_colour orange
_exptl_crystal_density_diffrn 1.411
_exptl_crystal_density_method 'not measured'
_exptl_crystal_description block
_exptl_crystal_F_000 4725
_exptl_crystal_size_max 0.20
_exptl_crystal_size_mid 0.14
_exptl_crystal_size_min 0.12
_refine_diff_density_max 0.819
_refine_diff_density_min -0.713
_refine_diff_density_rms 0.080
_refine_ls_extinction_coef 0.0014(2)
_refine_ls_extinction_expression Fc^*^=kFc[1+0.001xFc^2^\l^3^/sin(2\q)]^-1/4^
_refine_ls_extinction_method SHELXL
_refine_ls_goodness_of_fit_ref 1.088
_refine_ls_hydrogen_treatment constr
_refine_ls_matrix_type full
_refine_ls_number_parameters 891
_refine_ls_number_reflns 12815
_refine_ls_number_restraints 382
_refine_ls_restrained_S_all 1.090
_refine_ls_R_factor_all 0.0875
_refine_ls_R_factor_gt 0.0717
_refine_ls_shift/su_max 0.004
_refine_ls_shift/su_mean 0.000
_refine_ls_structure_factor_coef Fsqd
_refine_ls_weighting_details 'calc w=1/[\s^2^(Fo^2^)+(0.1258P)^2^+7.9454P] where P=(Fo^2^+2Fc^2^)/3'
_refine_ls_weighting_scheme calc
_refine_ls_wR_factor_gt 0.2042
_refine_ls_wR_factor_ref 0.2205
_reflns_number_gt 10185
_reflns_number_total 12815
_reflns_threshold_expression >2sigma(I)
_cod_data_source_file ol902246c_si_004.cif
_cod_data_source_block shelxl
_cod_database_code 1504275

loop_
_symmetry_equiv_pos_as_xyz
'x, y, z'
'-x, y, -z+1/2'
'x+1/2, y+1/2, z'
'-x+1/2, y+1/2, -z+1/2'
'-x, -y, -z'
'x, -y, z-1/2'
'-x+1/2, -y+1/2, -z'
'x+1/2, -y+1/2, z-1/2'

loop_
_atom_site_label
_atom_site_type_symbol
_atom_site_fract_x
_atom_site_fract_y
_atom_site_fract_z
_atom_site_U_iso_or_equiv
_atom_site_adp_type
_atom_site_occupancy
_atom_site_symmetry_multiplicity
_atom_site_calc_flag
_atom_site_refinement_flags
_atom_site_disorder_assembly
_atom_site_disorder_group
O1 O 0.50255(8) -0.02252(7) 1.16873(11) 0.0362(4) Uani 1 1 d . . .
O2 O 0.41633(8) -0.03247(6) 1.10344(12) 0.0362(4) Uani 1 1 d . . .
O3 O 0.61870(7) 0.10094(7) 1.12011(11) 0.0385(4) Uani 1 1 d . . .
O4 O 0.59869(7) 0.15116(6) 1.01801(11) 0.0310(4) Uani 1 1 d . . .
O5 O -0.02117(8) 0.30974(8) 0.87391(14) 0.0450(5) Uani 1 1 d . . .
O6 O -0.00427(8) 0.23348(7) 0.85459(12) 0.0391(4) Uani 1 1 d . . .
O7 O 0.08631(9) 0.43629(7) 0.79482(14) 0.0453(5) Uani 1 1 d . . .
O8 O 0.17641(9) 0.42574(7) 0.81082(14) 0.0435(5) Uani 1 1 d . . .
N1 N 0.37610(9) 0.02109(8) 0.97292(14) 0.0319(5) Uani 1 1 d . . .
H1 H 0.3696(14) 0.0019(12) 1.006(2) 0.043(9) Uiso 1 1 d . . .
N2 N 0.49804(8) 0.14988(8) 0.91887(12) 0.0274(4) Uani 1 1 d . . .
H2 H 0.5282(15) 0.1687(12) 0.941(2) 0.048(9) Uiso 1 1 d . . .
N3 N 0.08828(9) 0.20629(8) 0.80845(13) 0.0289(4) Uani 1 1 d . . .
H3 H 0.0593(15) 0.1974(12) 0.826(2) 0.049(9) Uiso 1 1 d . . .
N4 N 0.20855(8) 0.33861(8) 0.76430(13) 0.0280(4) Uani 1 1 d . . .
H4 H 0.2167(13) 0.3678(12) 0.7782(19) 0.036(8) Uiso 1 1 d . . .
N5 N 0.46199(9) -0.00984(7) 1.11557(12) 0.0281(4) Uani 1 1 d . . .
N6 N 0.58547(8) 0.11709(7) 1.05953(12) 0.0266(4) Uani 1 1 d . . .
N7 N 0.00887(9) 0.27736(8) 0.85452(13) 0.0319(5) Uani 1 1 d . . .
N8 N 0.12791(9) 0.40953(8) 0.80325(14) 0.0337(5) Uani 1 1 d . . .
C1 C 0.17398(10) 0.03829(9) 0.82717(16) 0.0308(5) Uani 1 1 d . . .
H1A H 0.1628 0.0344 0.8811 0.037 Uiso 1 1 calc R . .
C2 C 0.23769(10) 0.03523(8) 0.83320(16) 0.0293(5) Uani 1 1 d . . .
C3 C 0.27824(10) 0.02988(9) 0.90499(17) 0.0312(5) Uani 1 1 d . . .
H3A H 0.2678 0.0278 0.9566 0.037 Uiso 1 1 calc R . .
C4 C 0.33528(10) 0.02758(8) 0.89929(16) 0.0290(5) Uani 1 1 d . . .
C5 C 0.35020(10) 0.02949(9) 0.82371(16) 0.0289(5) Uani 1 1 d . . .
H5 H 0.3887 0.0261 0.8206 0.035 Uiso 1 1 calc R . .
C6 C 0.30928(10) 0.03635(8) 0.75191(16) 0.0284(5) Uani 1 1 d . . .
H6 H 0.3198 0.0386 0.7004 0.034 Uiso 1 1 calc R . .
C7 C 0.25298(10) 0.03980(8) 0.75723(16) 0.0281(5) Uani 1 1 d . . .
C8 C 0.20285(10) 0.04846(9) 0.68630(16) 0.0296(5) Uani 1 1 d . . .
H8 H 0.2140 0.0525 0.6324 0.036 Uiso 1 1 calc R . .
C9 C 0.17231(9) 0.09326(9) 0.71076(15) 0.0266(5) Uani 1 1 d . . .
C10 C 0.15925(10) 0.13630(9) 0.66646(15) 0.0274(5) Uani 1 1 d . . .
H10 H 0.1690 0.1400 0.6146 0.033 Uiso 1 1 calc R . .
C11 C 0.13170(10) 0.17416(8) 0.69836(14) 0.0266(5) Uani 1 1 d . . .
H11 H 0.1223 0.2035 0.6679 0.032 Uiso 1 1 calc R . .
C12 C 0.11792(9) 0.16914(8) 0.77456(15) 0.0268(5) Uani 1 1 d . . .
C13 C 0.12998(9) 0.12525(8) 0.81899(15) 0.0269(5) Uani 1 1 d . . .
H13 H 0.1198 0.1213 0.8705 0.032 Uiso 1 1 calc R . .
C14 C 0.15693(9) 0.08780(8) 0.78625(15) 0.0272(5) Uani 1 1 d . . .
C15 C 0.14811(10) -0.00040(9) 0.76405(18) 0.0362(6) Uani 1 1 d . . .
C16 C 0.11213(12) -0.03816(10) 0.7750(2) 0.0477(8) Uani 1 1 d . . .
H16 H 0.1009 -0.0422 0.8258 0.057 Uiso 1 1 calc R . .
C17 C 0.09265(15) -0.07025(12) 0.7097(3) 0.0595(10) Uani 1 1 d . . .
H17 H 0.0678 -0.0961 0.7165 0.071 Uiso 1 1 calc R . .
C18 C 0.10865(14) -0.06515(11) 0.6363(3) 0.0558(9) Uani 1 1 d . . .
H18 H 0.0955 -0.0878 0.5933 0.067 Uiso 1 1 calc R . .
C19 C 0.14407(12) -0.02693(10) 0.6244(2) 0.0435(7) Uani 1 1 d . . .
H19 H 0.1548 -0.0230 0.5732 0.052 Uiso 1 1 calc R . .
C20 C 0.16341(10) 0.00514(9) 0.68803(18) 0.0348(6) Uani 1 1 d . . .
C21 C 0.42587(9) 0.04566(8) 0.99492(14) 0.0252(5) Uani 1 1 d . . .
C22 C 0.43782(9) 0.08598(8) 0.95005(14) 0.0262(5) Uani 1 1 d . . .
H22 H 0.4093 0.0968 0.9056 0.031 Uiso 1 1 calc R . .
C23 C 0.48888(9) 0.11148(8) 0.96608(13) 0.0235(4) Uani 1 1 d . . .
C24 C 0.53028(9) 0.09526(8) 1.03594(13) 0.0232(4) Uani 1 1 d . . .
C25 C 0.51881(10) 0.05663(8) 1.08328(13) 0.0244(5) Uani 1 1 d . . .
H25 H 0.5463 0.0470 1.1299 0.029 Uiso 1 1 calc R . .
C26 C 0.46825(10) 0.03168(8) 1.06442(14) 0.0248(5) Uani 1 1 d . . .
C27 C 0.36180(9) 0.22526(8) 0.62187(13) 0.0220(4) Uani 1 1 d . . .
H27 H 0.3462 0.2019 0.5766 0.026 Uiso 1 1 calc R . .
C28 C 0.39702(9) 0.19994(8) 0.69740(13) 0.0226(4) Uani 1 1 d . . .
C29 C 0.40849(9) 0.15033(8) 0.70738(14) 0.0244(4) Uani 1 1 d . . .
H29 H 0.3940 0.1280 0.6644 0.029 Uiso 1 1 calc R . .
C30 C 0.44152(9) 0.13305(8) 0.78095(15) 0.0262(5) Uani 1 1 d . . .
H30 H 0.4499 0.0991 0.7877 0.031 Uiso 1 1 calc R . .
C31 C 0.46202(9) 0.16577(8) 0.84401(14) 0.0241(5) Uani 1 1 d . . .
C32 C 0.45115(9) 0.21600(8) 0.83435(13) 0.0238(4) Uani 1 1 d . . .
H32 H 0.4655 0.2383 0.8774 0.029 Uiso 1 1 calc R . .
C33 C 0.41884(9) 0.23281(8) 0.76050(13) 0.0220(4) Uani 1 1 d . . .
C34 C 0.40224(9) 0.28591(8) 0.73967(13) 0.0217(4) Uani 1 1 d . . .
H34 H 0.4178 0.3093 0.7849 0.026 Uiso 1 1 calc R . .
C35 C 0.33794(9) 0.28587(8) 0.71706(13) 0.0214(4) Uani 1 1 d . . .
C36 C 0.30278(9) 0.31364(8) 0.75435(13) 0.0231(4) Uani 1 1 d . . .
H36 H 0.3180 0.3352 0.7981 0.028 Uiso 1 1 calc R . .
C37 C 0.24430(9) 0.30939(8) 0.72641(14) 0.0244(5) Uani 1 1 d . . .
C38 C 0.22236(10) 0.27857(9) 0.66068(14) 0.0271(5) Uani 1 1 d . . .
H38 H 0.1827 0.2768 0.6407 0.033 Uiso 1 1 calc R . .
C39 C 0.25845(9) 0.25024(8) 0.62404(14) 0.0253(5) Uani 1 1 d . . .
H39 H 0.2435 0.2289 0.5798 0.030 Uiso 1 1 calc R . .
C40 C 0.31624(9) 0.25361(8) 0.65299(13) 0.0217(4) Uani 1 1 d . . .
C41 C 0.40010(9) 0.26431(8) 0.59698(13) 0.0229(4) Uani 1 1 d . . .
C42 C 0.41427(10) 0.26929(9) 0.52095(14) 0.0268(5) Uani 1 1 d . . .
H42 H 0.4003 0.2467 0.4782 0.032 Uiso 1 1 calc R . .
C43 C 0.44942(10) 0.30803(9) 0.50797(15) 0.0309(5) Uani 1 1 d . . .
H43 H 0.4594 0.3117 0.4562 0.037 Uiso 1 1 calc R . .
C44 C 0.46966(10) 0.34100(9) 0.57029(15) 0.0311(5) Uani 1 1 d . . .
H44 H 0.4932 0.3673 0.5610 0.037 Uiso 1 1 calc R . .
C45 C 0.45558(9) 0.33576(9) 0.64676(15) 0.0272(5) Uani 1 1 d . . .
H45 H 0.4693 0.3586 0.6893 0.033 Uiso 1 1 calc R . .
C46 C 0.42152(9) 0.29717(8) 0.66027(13) 0.0220(4) Uani 1 1 d . . .
C47 C 0.09789(10) 0.25539(8) 0.80751(14) 0.0254(5) Uani 1 1 d . . .
C48 C 0.14734(9) 0.27362(8) 0.78744(14) 0.0262(5) Uani 1 1 d . . .
H48 H 0.1737 0.2506 0.7748 0.031 Uiso 1 1 calc R . .
C49 C 0.16019(9) 0.32323(8) 0.78490(14) 0.0249(5) Uani 1 1 d . . .
C50 C 0.11976(10) 0.35695(8) 0.80445(14) 0.0267(5) Uani 1 1 d . . .
C51 C 0.07151(10) 0.34058(9) 0.82632(14) 0.0290(5) Uani 1 1 d . . .
H51 H 0.0455 0.3637 0.8397 0.035 Uiso 1 1 calc R . .
C52 C 0.06019(9) 0.29099(9) 0.82918(14) 0.0266(5) Uani 1 1 d . . .
C53 C 0.17804(15) 0.18483(13) 0.0081(2) 0.0555(8) Uani 1 1 d . . .
H53A H 0.2023 0.2095 0.0421 0.067 Uiso 1 1 calc R . .
H53B H 0.1773 0.1925 -0.0500 0.067 Uiso 1 1 calc R . .
Cl1 Cl 0.10907(4) 0.18930(4) 0.02574(5) 0.0588(2) Uani 1 1 d . . .
Cl2 Cl 0.20758(4) 0.12607(3) 0.03096(5) 0.0594(3) Uani 1 1 d . . .
C54 C 0.29713(12) 0.16380(10) 0.82569(18) 0.0400(6) Uani 1 1 d . . .
H54A H 0.2681 0.1749 0.7792 0.060 Uiso 1 1 calc R . .
H54B H 0.2919 0.1288 0.8353 0.060 Uiso 1 1 calc R . .
H54C H 0.3345 0.1691 0.8136 0.060 Uiso 1 1 calc R . .
C55 C 0.29245(12) 0.19175(11) 0.89913(18) 0.0402(6) Uani 1 1 d . . .
C56 C 0.33504(16) 0.18040(14) 0.9765(2) 0.0594(9) Uani 1 1 d . . .
H56A H 0.3260 0.1993 1.0220 0.089 Uiso 1 1 calc R . .
H56B H 0.3728 0.1893 0.9692 0.089 Uiso 1 1 calc R . .
H56C H 0.3340 0.1452 0.9885 0.089 Uiso 1 1 calc R . .
O9 O 0.25651(10) 0.22335(9) 0.89751(14) 0.0552(6) Uani 1 1 d . . .
Cl3 Cl 0.29910(6) 0.91870(6) 1.02989(9) 0.0408(4) Uani 0.553(3) 1 d P A 1
Cl4 Cl 0.18990(13) 0.88232(14) 0.9434(2) 0.0763(12) Uani 0.553(3) 1 d P A 1
C57 C 0.2584(2) 0.89782(19) 0.9350(3) 0.0394(11) Uani 0.553(3) 1 d P A 1
H57A H 0.2567 0.9239 0.8933 0.047 Uiso 0.553(3) 1 calc PR A 1
H57B H 0.2768 0.8688 0.9165 0.047 Uiso 0.553(3) 1 calc PR A 1
O10 O 0.1958(2) 0.95655(16) 0.9859(3) 0.0554(14) Uani 0.447(3) 1 d PD A 2
C58 C 0.2840(3) 0.9141(4) 1.0112(6) 0.0408(4) Uani 0.447(3) 1 d PD A 2
H58A H 0.2985 0.9447 1.0387 0.061 Uiso 0.447(3) 1 calc PR A 2
H58B H 0.3024 0.9080 0.9654 0.061 Uiso 0.447(3) 1 calc PR A 2
H58C H 0.2918 0.8868 1.0502 0.061 Uiso 0.447(3) 1 calc PR A 2
C59 C 0.2207(3) 0.9185(2) 0.9793(3) 0.0441(16) Uani 0.447(3) 1 d PD A 2
C60 C 0.1890(4) 0.8749(3) 0.9396(8) 0.037(3) Uani 0.447(3) 1 d PD A 2
H60A H 0.1490 0.8785 0.9407 0.056 Uiso 0.447(3) 1 calc PR A 2
H60B H 0.2039 0.8451 0.9694 0.056 Uiso 0.447(3) 1 calc PR A 2
H60C H 0.1934 0.8725 0.8827 0.056 Uiso 0.447(3) 1 calc PR A 2
Cl5 Cl 0.4934(3) 0.5976(3) 0.8699(5) 0.0663(18) Uani 0.13 1 d PDU B 1
Cl6 Cl 0.4862(6) 0.5262(5) 0.9886(8) 0.131(4) Uani 0.13 1 d PDU . 1
C61 C 0.5183(16) 0.5419(9) 0.910(2) 0.093(4) Uani 0.13 1 d PDU B 1
Cl7 Cl 0.5435(5) 0.5152(5) 0.9312(6) 0.102(3) Uani 0.13 1 d PDU C 2
Cl8 Cl 0.5000(5) 0.5739(5) 0.7935(7) 0.109(3) Uani 0.13 1 d PDU . 2
C62 C 0.4877(11) 0.5515(15) 0.8846(17) 0.094(4) Uani 0.13 1 d PDU C 2
C63 C 0.5739(9) 0.5493(10) 0.9353(15) 0.049(4) Uani 0.13 1 d PDU D 3
C64 C 0.5266(11) 0.5360(17) 0.9814(17) 0.107(4) Uani 0.13 1 d PDU D 3
C65 C 0.4706(9) 0.5527(13) 0.923(2) 0.099(3) Uani 0.13 1 d PDU D 3
C66 C 0.4882(14) 0.5639(9) 0.8402(14) 0.096(3) Uani 0.13 1 d PDU D 3
C67 C 0.499(2) 0.6200(10) 0.8381(9) 0.092(4) Uani 0.13 1 d PDU D 3
C68 C 0.5000 0.6345(10) 0.7500 0.094(5) Uani 0.25 2 d SPDU . 3
O11 O 0.5089(9) 0.6283(8) 0.8694(13) 0.067(4) Uani 0.13 1 d PDU E 4
C69 C 0.505(2) 0.5427(9) 0.8948(13) 0.093(4) Uani 0.13 1 d PDU F 4
C70 C 0.500(2) 0.5868(8) 0.8397(7) 0.091(3) Uani 0.13 1 d PDU . 4
C71 C 0.5000 0.5794(11) 0.7500 0.093(4) Uani 0.25 2 d SPDU . 4

loop_
_atom_site_aniso_label
_atom_site_aniso_U_11
_atom_site_aniso_U_22
_atom_site_aniso_U_33
_atom_site_aniso_U_23
_atom_site_aniso_U_13
_atom_site_aniso_U_12
O1 0.0398(10) 0.0361(9) 0.0314(9) 0.0113(7) 0.0043(8) 0.0110(8)
O2 0.0392(10) 0.0322(9) 0.0378(10) 0.0081(7) 0.0091(8) -0.0045(8)
O3 0.0274(9) 0.0517(11) 0.0313(9) 0.0112(8) -0.0054(7) 0.0012(8)
O4 0.0258(8) 0.0340(9) 0.0324(9) 0.0063(7) 0.0046(7) -0.0009(7)
O5 0.0342(10) 0.0518(12) 0.0564(13) -0.0170(10) 0.0261(9) 0.0018(9)
O6 0.0308(10) 0.0442(11) 0.0458(11) 0.0007(8) 0.0163(8) -0.0046(8)
O7 0.0495(12) 0.0369(10) 0.0568(13) 0.0048(9) 0.0276(10) 0.0194(9)
O8 0.0426(11) 0.0291(9) 0.0611(13) -0.0038(9) 0.0161(10) -0.0015(8)
N1 0.0254(10) 0.0315(11) 0.0376(12) 0.0119(9) 0.0040(9) -0.0004(8)
N2 0.0215(9) 0.0319(10) 0.0272(10) 0.0075(8) 0.0014(7) -0.0018(8)
N3 0.0238(10) 0.0326(11) 0.0318(11) 0.0015(8) 0.0092(8) 0.0000(8)
N4 0.0220(10) 0.0253(10) 0.0373(11) -0.0024(8) 0.0077(8) 0.0015(8)
N5 0.0356(11) 0.0248(10) 0.0261(10) 0.0037(7) 0.0110(8) 0.0083(8)
N6 0.0231(10) 0.0316(10) 0.0244(9) 0.0025(8) 0.0038(7) 0.0045(8)
N7 0.0243(10) 0.0454(13) 0.0274(10) -0.0025(9) 0.0083(8) 0.0020(9)
N8 0.0381(12) 0.0297(10) 0.0370(12) -0.0009(9) 0.0164(9) 0.0080(9)
C1 0.0210(11) 0.0328(12) 0.0387(13) 0.0100(10) 0.0065(9) 0.0014(9)
C2 0.0207(11) 0.0255(11) 0.0421(14) 0.0059(10) 0.0075(9) 0.0001(9)
C3 0.0278(12) 0.0280(12) 0.0387(13) 0.0089(10) 0.0090(10) 0.0015(9)
C4 0.0245(11) 0.0245(11) 0.0365(13) 0.0044(9) 0.0030(9) -0.0006(9)
C5 0.0207(11) 0.0288(12) 0.0374(13) 0.0020(9) 0.0062(9) 0.0016(9)
C6 0.0260(12) 0.0251(11) 0.0350(13) -0.0010(9) 0.0081(9) 0.0008(9)
C7 0.0224(11) 0.0228(11) 0.0383(13) 0.0009(9) 0.0043(9) -0.0004(9)
C8 0.0241(11) 0.0281(12) 0.0358(13) -0.0016(9) 0.0043(9) -0.0003(9)
C9 0.0186(10) 0.0273(11) 0.0331(12) -0.0011(9) 0.0039(9) -0.0017(9)
C10 0.0248(11) 0.0291(11) 0.0278(11) 0.0008(9) 0.0043(9) -0.0018(9)
C11 0.0250(11) 0.0252(11) 0.0283(11) 0.0037(9) 0.0029(9) -0.0005(9)
C12 0.0202(10) 0.0287(11) 0.0306(12) 0.0018(9) 0.0034(9) 0.0007(9)
C13 0.0200(11) 0.0312(12) 0.0299(11) 0.0045(9) 0.0062(8) -0.0024(9)
C14 0.0186(10) 0.0264(11) 0.0359(12) 0.0040(9) 0.0041(9) -0.0024(9)
C15 0.0248(12) 0.0268(12) 0.0561(17) 0.0046(11) 0.0065(11) 0.0005(10)
C16 0.0346(15) 0.0317(14) 0.078(2) 0.0102(14) 0.0140(14) -0.0033(11)
C17 0.0461(19) 0.0358(16) 0.097(3) 0.0000(17) 0.0162(18) -0.0153(14)
C18 0.0468(18) 0.0371(16) 0.082(3) -0.0118(16) 0.0105(17) -0.0147(13)
C19 0.0364(15) 0.0346(14) 0.0580(18) -0.0086(12) 0.0060(13) -0.0037(11)
C20 0.0255(12) 0.0267(12) 0.0501(16) 0.0005(10) 0.0034(10) -0.0013(9)
C21 0.0222(11) 0.0256(11) 0.0280(11) 0.0025(8) 0.0062(9) 0.0050(8)
C22 0.0221(11) 0.0289(11) 0.0272(11) 0.0055(9) 0.0044(8) 0.0029(9)
C23 0.0222(11) 0.0251(11) 0.0233(10) 0.0022(8) 0.0052(8) 0.0050(8)
C24 0.0206(10) 0.0264(11) 0.0225(10) -0.0005(8) 0.0042(8) 0.0038(8)
C25 0.0257(11) 0.0263(11) 0.0214(10) 0.0008(8) 0.0054(8) 0.0083(9)
C26 0.0277(11) 0.0242(11) 0.0246(11) 0.0026(8) 0.0100(9) 0.0059(9)
C27 0.0193(10) 0.0235(10) 0.0224(10) -0.0002(8) 0.0027(8) -0.0002(8)
C28 0.0187(10) 0.0269(11) 0.0219(10) 0.0015(8) 0.0036(8) -0.0004(8)
C29 0.0203(10) 0.0271(11) 0.0263(11) 0.0003(8) 0.0057(8) -0.0011(8)
C30 0.0226(11) 0.0249(11) 0.0315(12) 0.0045(9) 0.0071(9) 0.0023(9)
C31 0.0188(10) 0.0300(11) 0.0235(11) 0.0056(8) 0.0047(8) 0.0011(8)
C32 0.0186(10) 0.0302(11) 0.0229(10) 0.0007(8) 0.0049(8) -0.0027(8)
C33 0.0166(10) 0.0267(11) 0.0231(10) 0.0017(8) 0.0050(8) -0.0015(8)
C34 0.0170(10) 0.0243(10) 0.0228(10) 0.0006(8) 0.0021(8) -0.0010(8)
C35 0.0178(10) 0.0247(10) 0.0212(10) 0.0029(8) 0.0025(8) -0.0017(8)
C36 0.0215(11) 0.0237(11) 0.0237(10) 0.0003(8) 0.0036(8) -0.0008(8)
C37 0.0214(11) 0.0248(11) 0.0279(11) 0.0029(8) 0.0074(8) 0.0021(8)
C38 0.0189(10) 0.0340(12) 0.0279(11) 0.0010(9) 0.0035(8) -0.0004(9)
C39 0.0218(11) 0.0274(11) 0.0256(11) 0.0001(8) 0.0026(8) -0.0011(9)
C40 0.0212(10) 0.0230(10) 0.0208(10) 0.0022(8) 0.0043(8) 0.0004(8)
C41 0.0178(10) 0.0261(11) 0.0241(10) 0.0025(8) 0.0031(8) 0.0039(8)
C42 0.0242(11) 0.0336(12) 0.0224(10) 0.0025(9) 0.0042(8) 0.0022(9)
C43 0.0281(12) 0.0404(13) 0.0259(11) 0.0033(10) 0.0094(9) -0.0004(10)
C44 0.0245(12) 0.0375(13) 0.0329(13) 0.0053(10) 0.0097(9) -0.0050(10)
C45 0.0212(11) 0.0309(12) 0.0284(11) 0.0020(9) 0.0031(9) -0.0029(9)
C46 0.0171(10) 0.0249(10) 0.0232(10) 0.0021(8) 0.0022(8) 0.0005(8)
C47 0.0227(11) 0.0305(11) 0.0229(10) 0.0010(8) 0.0045(8) 0.0019(9)
C48 0.0209(11) 0.0274(11) 0.0301(11) -0.0003(9) 0.0050(9) 0.0048(9)
C49 0.0192(10) 0.0302(11) 0.0246(11) 0.0009(8) 0.0030(8) 0.0040(9)
C50 0.0257(11) 0.0273(11) 0.0277(11) -0.0013(9) 0.0070(9) 0.0040(9)
C51 0.0262(12) 0.0371(13) 0.0239(11) -0.0026(9) 0.0057(9) 0.0076(10)
C52 0.0212(11) 0.0355(12) 0.0245(11) -0.0015(9) 0.0077(8) 0.0016(9)
C53 0.053(2) 0.0559(19) 0.058(2) -0.0042(15) 0.0133(16) 0.0019(15)
Cl1 0.0562(5) 0.0756(6) 0.0469(5) 0.0059(4) 0.0157(4) 0.0152(4)
Cl2 0.0592(5) 0.0644(5) 0.0521(5) -0.0021(4) 0.0059(4) 0.0140(4)
C54 0.0362(14) 0.0423(15) 0.0411(15) 0.0010(11) 0.0072(11) -0.0017(12)
C55 0.0373(15) 0.0435(15) 0.0395(15) 0.0022(12) 0.0076(11) 0.0029(12)
C56 0.062(2) 0.075(2) 0.0368(16) 0.0004(15) 0.0000(14) 0.0201(18)
O9 0.0498(13) 0.0646(14) 0.0480(13) -0.0055(11) 0.0027(10) 0.0207(11)
Cl3 0.0318(8) 0.0529(8) 0.0335(8) -0.0072(6) -0.0025(5) -0.0015(6)
Cl4 0.0543(18) 0.121(2) 0.0495(14) -0.0096(15) 0.0003(11) -0.0423(16)
C57 0.043(3) 0.043(3) 0.034(2) -0.004(2) 0.012(2) -0.001(2)
O10 0.069(4) 0.042(3) 0.058(3) -0.005(2) 0.019(3) 0.007(2)
C58 0.0318(8) 0.0529(8) 0.0335(8) -0.0072(6) -0.0025(5) -0.0015(6)
C59 0.049(4) 0.037(3) 0.048(4) -0.003(3) 0.012(3) -0.009(3)
C60 0.043(7) 0.017(3) 0.061(7) -0.026(4) 0.034(5) -0.006(3)
Cl5 0.049(3) 0.075(4) 0.080(4) -0.021(3) 0.026(3) -0.014(3)
Cl6 0.121(6) 0.124(6) 0.137(6) -0.015(5) 0.001(5) -0.012(5)
C61 0.084(5) 0.097(5) 0.096(5) -0.004(5) 0.017(5) -0.001(5)
Cl7 0.095(5) 0.131(6) 0.075(5) 0.004(5) 0.003(4) 0.009(5)
Cl8 0.077(4) 0.125(5) 0.122(5) -0.005(4) 0.017(4) -0.005(4)
C62 0.083(5) 0.097(5) 0.098(5) -0.001(5) 0.013(5) -0.005(5)
C63 0.039(7) 0.067(8) 0.048(7) 0.011(7) 0.023(6) -0.009(6)
C64 0.097(6) 0.108(6) 0.110(6) -0.004(5) 0.012(5) -0.004(5)
C65 0.089(5) 0.101(5) 0.104(5) -0.005(5) 0.014(5) -0.004(5)
C66 0.081(5) 0.104(5) 0.101(5) -0.003(4) 0.017(4) -0.005(4)
C67 0.071(5) 0.101(5) 0.103(6) -0.011(5) 0.018(5) 0.002(5)
C68 0.072(7) 0.096(7) 0.109(7) 0.000 0.013(6) 0.000
O11 0.046(7) 0.072(7) 0.095(8) -0.024(7) 0.039(6) 0.013(6)
C69 0.084(7) 0.095(7) 0.098(7) -0.005(6) 0.018(6) -0.003(6)
C70 0.073(5) 0.101(5) 0.100(5) -0.007(4) 0.018(5) -0.005(4)
C71 0.073(6) 0.106(6) 0.099(7) 0.000 0.018(6) 0.000

loop_
_atom_type_symbol
_atom_type_description
_atom_type_scat_dispersion_real
_atom_type_scat_dispersion_imag
_atom_type_scat_source
C C 0.0033 0.0016 'International Tables Vol C Tables 4.2.6.8 and 6.1.1.4'
H H 0.0000 0.0000 'International Tables Vol C Tables 4.2.6.8 and 6.1.1.4'
N N 0.0061 0.0033 'International Tables Vol C Tables 4.2.6.8 and 6.1.1.4'
O O 0.0106 0.0060 'International Tables Vol C Tables 4.2.6.8 and 6.1.1.4'
Cl Cl 0.1484 0.1585 'International Tables Vol C Tables 4.2.6.8 and 6.1.1.4'

loop_
_geom_angle_atom_site_label_1
_geom_angle_atom_site_label_2
_geom_angle_atom_site_label_3
_geom_angle
_geom_angle_site_symmetry_1
_geom_angle_site_symmetry_3
C21 N1 C4 126.2(2) . .
C21 N1 H1 115(2) . .
C4 N1 H1 119(2) . .
C23 N2 C31 126.6(2) . .
C23 N2 H2 115(2) . .
C31 N2 H2 118(2) . .
C47 N3 C12 126.3(2) . .
C47 N3 H3 116(2) . .
C12 N3 H3 117(2) . .
C49 N4 C37 125.6(2) . .
C49 N4 H4 113(2) . .
C37 N4 H4 121(2) . .
O1 N5 O2 121.9(2) . .
O1 N5 C26 118.7(2) . .
O2 N5 C26 119.44(19) . .
O3 N6 O4 121.6(2) . .
O3 N6 C24 119.1(2) . .
O4 N6 C24 119.35(18) . .
O5 N7 O6 121.7(2) . .
O5 N7 C52 119.2(2) . .
O6 N7 C52 119.1(2) . .
O7 N8 O8 122.7(2) . .
O7 N8 C50 118.5(2) . .
O8 N8 C50 118.8(2) . .
C15 C1 C14 105.5(2) . .
C15 C1 C2 105.7(2) . .
C14 C1 C2 104.60(18) . .
C15 C1 H1A 113.4 . .
C14 C1 H1A 113.4 . .
C2 C1 H1A 113.4 . .
C3 C2 C7 121.1(2) . .
C3 C2 C1 125.8(2) . .
C7 C2 C1 113.1(2) . .
C2 C3 C4 118.3(2) . .
C2 C3 H3A 120.9 . .
C4 C3 H3A 120.9 . .
C5 C4 C3 120.6(2) . .
C5 C4 N1 121.7(2) . .
C3 C4 N1 117.6(2) . .
C4 C5 C6 120.8(2) . .
C4 C5 H5 119.6 . .
C6 C5 H5 119.6 . .
C7 C6 C5 118.9(2) . .
C7 C6 H6 120.5 . .
C5 C6 H6 120.5 . .
C6 C7 C2 120.2(2) . .
C6 C7 C8 126.4(2) . .
C2 C7 C8 113.4(2) . .
C20 C8 C7 105.5(2) . .
C20 C8 C9 105.8(2) . .
C7 C8 C9 105.5(2) . .
C20 C8 H8 113.1 . .
C7 C8 H8 113.1 . .
C9 C8 H8 113.1 . .
C10 C9 C14 119.8(2) . .
C10 C9 C8 127.0(2) . .
C14 C9 C8 113.2(2) . .
C9 C10 C11 119.7(2) . .
C9 C10 H10 120.2 . .
C11 C10 H10 120.2 . .
C12 C11 C10 120.3(2) . .
C12 C11 H11 119.9 . .
C10 C11 H11 119.9 . .
C11 C12 C13 120.3(2) . .
C11 C12 N3 122.2(2) . .
C13 C12 N3 117.4(2) . .
C14 C13 C12 118.8(2) . .
C14 C13 H13 120.6 . .
C12 C13 H13 120.6 . .
C13 C14 C9 121.1(2) . .
C13 C14 C1 125.4(2) . .
C9 C14 C1 113.5(2) . .
C16 C15 C20 119.6(3) . .
C16 C15 C1 126.8(3) . .
C20 C15 C1 113.6(2) . .
C15 C16 C17 118.6(3) . .
C15 C16 H16 120.7 . .
C17 C16 H16 120.7 . .
C18 C17 C16 121.5(3) . .
C18 C17 H17 119.3 . .
C16 C17 H17 119.3 . .
C17 C18 C19 120.3(3) . .
C17 C18 H18 119.8 . .
C19 C18 H18 119.8 . .
C20 C19 C18 118.9(3) . .
C20 C19 H19 120.5 . .
C18 C19 H19 120.5 . .
C19 C20 C15 121.1(3) . .
C19 C20 C8 126.1(3) . .
C15 C20 C8 112.8(2) . .
N1 C21 C22 121.0(2) . .
N1 C21 C26 122.2(2) . .
C22 C21 C26 116.8(2) . .
C21 C22 C23 124.4(2) . .
C21 C22 H22 117.8 . .
C23 C22 H22 117.8 . .
N2 C23 C22 121.3(2) . .
N2 C23 C24 122.4(2) . .
C22 C23 C24 116.2(2) . .
C25 C24 C23 120.6(2) . .
C25 C24 N6 116.46(19) . .
C23 C24 N6 123.0(2) . .
C24 C25 C26 121.5(2) . .
C24 C25 H25 119.3 . .
C26 C25 H25 119.3 . .
C25 C26 C21 120.4(2) . .
C25 C26 N5 116.7(2) . .
C21 C26 N5 122.8(2) . .
C40 C27 C41 105.43(17) . .
C40 C27 C28 105.42(17) . .
C41 C27 C28 105.80(17) . .
C40 C27 H27 113.2 . .
C41 C27 H27 113.2 . .
C28 C27 H27 113.2 . .
C29 C28 C33 120.0(2) . .
C29 C28 C27 127.1(2) . .
C33 C28 C27 112.92(19) . .
C28 C29 C30 119.9(2) . .
C28 C29 H29 120.1 . .
C30 C29 H29 120.1 . .
C31 C30 C29 119.8(2) . .
C31 C30 H30 120.1 . .
C29 C30 H30 120.1 . .
C30 C31 C32 120.8(2) . .
C30 C31 N2 121.5(2) . .
C32 C31 N2 117.5(2) . .
C33 C32 C31 118.8(2) . .
C33 C32 H32 120.6 . .
C31 C32 H32 120.6 . .
C32 C33 C28 120.7(2) . .
C32 C33 C34 126.0(2) . .
C28 C33 C34 113.33(18) . .
C33 C34 C35 105.28(17) . .
C33 C34 C46 105.94(17) . .
C35 C34 C46 105.61(16) . .
C33 C34 H34 113.1 . .
C35 C34 H34 113.1 . .
C46 C34 H34 113.1 . .
C36 C35 C40 121.32(19) . .
C36 C35 C34 125.71(19) . .
C40 C35 C34 112.97(19) . .
C35 C36 C37 118.8(2) . .
C35 C36 H36 120.6 . .
C37 C36 H36 120.6 . .
C38 C37 C36 120.2(2) . .
C38 C37 N4 121.3(2) . .
C36 C37 N4 118.4(2) . .
C37 C38 C39 120.3(2) . .
C37 C38 H38 119.8 . .
C39 C38 H38 119.8 . .
C40 C39 C38 119.4(2) . .
C40 C39 H39 120.3 . .
C38 C39 H39 120.3 . .
C39 C40 C35 119.9(2) . .
C39 C40 C27 126.82(19) . .
C35 C40 C27 113.30(18) . .
C42 C41 C46 120.3(2) . .
C42 C41 C27 126.7(2) . .
C46 C41 C27 112.99(19) . .
C41 C42 C43 119.3(2) . .
C41 C42 H42 120.3 . .
C43 C42 H42 120.3 . .
C44 C43 C42 120.2(2) . .
C44 C43 H43 119.9 . .
C42 C43 H43 119.9 . .
C43 C44 C45 120.3(2) . .
C43 C44 H44 119.8 . .
C45 C44 H44 119.8 . .
C46 C45 C44 119.7(2) . .
C46 C45 H45 120.1 . .
C44 C45 H45 120.1 . .
C45 C46 C41 120.1(2) . .
C45 C46 C34 126.6(2) . .
C41 C46 C34 113.25(19) . .
N3 C47 C48 120.6(2) . .
N3 C47 C52 123.0(2) . .
C48 C47 C52 116.4(2) . .
C49 C48 C47 124.1(2) . .
C49 C48 H48 118.0 . .
C47 C48 H48 118.0 . .
N4 C49 C48 121.3(2) . .
N4 C49 C50 122.1(2) . .
C48 C49 C50 116.6(2) . .
C51 C50 C49 121.1(2) . .
C51 C50 N8 116.9(2) . .
C49 C50 N8 122.0(2) . .
C50 C51 C52 120.9(2) . .
C50 C51 H51 119.5 . .
C52 C51 H51 119.5 . .
C51 C52 C47 120.8(2) . .
C51 C52 N7 116.8(2) . .
C47 C52 N7 122.4(2) . .
Cl1 C53 Cl2 112.5(2) . .
Cl1 C53 H53A 109.1 . .
Cl2 C53 H53A 109.1 . .
Cl1 C53 H53B 109.1 . .
Cl2 C53 H53B 109.1 . .
H53A C53 H53B 107.8 . .
C55 C54 H54A 109.5 . .
C55 C54 H54B 109.5 . .
H54A C54 H54B 109.5 . .
C55 C54 H54C 109.5 . .
H54A C54 H54C 109.5 . .
H54B C54 H54C 109.5 . .
O9 C55 C54 121.8(3) . .
O9 C55 C56 121.4(3) . .
C54 C55 C56 116.8(3) . .
C55 C56 H56A 109.5 . .
C55 C56 H56B 109.5 . .
H56A C56 H56B 109.5 . .
C55 C56 H56C 109.5 . .
H56A C56 H56C 109.5 . .
H56B C56 H56C 109.5 . .
Cl4 C57 Cl3 111.4(3) . .
Cl4 C57 H57A 109.3 . .
Cl3 C57 H57A 109.3 . .
Cl4 C57 H57B 109.3 . .
Cl3 C57 H57B 109.3 . .
H57A C57 H57B 108.0 . .
C59 C58 H58A 109.5 . .
C59 C58 H58B 109.5 . .
H58A C58 H58B 109.5 . .
C59 C58 H58C 109.5 . .
H58A C58 H58C 109.5 . .
H58B C58 H58C 109.5 . .
O10 C59 C60 119.8(6) . .
O10 C59 C58 121.4(6) . .
C60 C59 C58 118.7(6) . .
C59 C60 H60A 109.5 . .
C59 C60 H60B 109.5 . .
H60A C60 H60B 109.5 . .
C59 C60 H60C 109.5 . .
H60A C60 H60C 109.5 . .
H60B C60 H60C 109.5 . .
Cl6 Cl6 C61 99.8(14) 5_667 .
Cl6 C61 Cl5 109.9(9) . .
Cl8 Cl8 C62 156.9(19) 2_656 .
Cl8 C62 Cl7 109.6(8) . .
C63 C64 C65 104.8(8) . .
C66 C65 C64 104.4(9) . .
C67 C66 C65 106.9(9) . .
C68 C67 C66 108.2(10) . .
C67 C68 C67 150(2) . 2_656
O11 C70 C71 118.9(10) . 2_656
O11 C70 C69 120.2(11) . .
C71 C70 C69 119.0(10) 2_656 .
O11 C70 C71 118.9(10) . .
C71 C70 C71 0(2) 2_656 .
C69 C70 C71 119.0(10) . .
C71 C71 C70 68(10) 2_656 2_656
C71 C71 C70 112(10) 2_656 .
C70 C71 C70 165(2) 2_656 .

loop_
_geom_bond_atom_site_label_1
_geom_bond_atom_site_label_2
_geom_bond_distance
_geom_bond_site_symmetry_2
O1 N5 1.228(3) .
O2 N5 1.247(3) .
O3 N6 1.235(2) .
O4 N6 1.240(3) .
O5 N7 1.230(3) .
O6 N7 1.237(3) .
O7 N8 1.229(3) .
O8 N8 1.238(3) .
N1 C21 1.362(3) .
N1 C4 1.418(3) .
N1 H1 0.80(3) .
N2 C23 1.356(3) .
N2 C31 1.434(3) .
N2 H2 0.90(3) .
N3 C47 1.358(3) .
N3 C12 1.426(3) .
N3 H3 0.85(4) .
N4 C49 1.357(3) .
N4 C37 1.420(3) .
N4 H4 0.84(3) .
N5 C26 1.444(3) .
N6 C24 1.442(3) .
N7 C52 1.445(3) .
N8 C50 1.447(3) .
C1 C15 1.529(4) .
C1 C14 1.529(3) .
C1 C2 1.530(3) .
C1 H1A 1.0000 .
C2 C3 1.390(3) .
C2 C7 1.401(4) .
C3 C4 1.409(3) .
C3 H3A 0.9500 .
C4 C5 1.386(4) .
C5 C6 1.399(3) .
C5 H5 0.9500 .
C6 C7 1.391(3) .
C6 H6 0.9500 .
C7 C8 1.527(3) .
C8 C20 1.523(3) .
C8 C9 1.527(3) .
C8 H8 1.0000 .
C9 C10 1.387(3) .
C9 C14 1.396(3) .
C10 C11 1.395(3) .
C10 H10 0.9500 .
C11 C12 1.389(3) .
C11 H11 0.9500 .
C12 C13 1.405(3) .
C13 C14 1.385(3) .
C13 H13 0.9500 .
C15 C16 1.386(4) .
C15 C20 1.404(4) .
C16 C17 1.401(5) .
C16 H16 0.9500 .
C17 C18 1.369(6) .
C17 H17 0.9500 .
C18 C19 1.391(4) .
C18 H18 0.9500 .
C19 C20 1.380(4) .
C19 H19 0.9500 .
C21 C22 1.394(3) .
C21 C26 1.431(3) .
C22 C23 1.396(3) .
C22 H22 0.9500 .
C23 C24 1.440(3) .
C24 C25 1.379(3) .
C25 C26 1.380(3) .
C25 H25 0.9500 .
C27 C40 1.527(3) .
C27 C41 1.527(3) .
C27 C28 1.531(3) .
C27 H27 1.0000 .
C28 C29 1.383(3) .
C28 C33 1.399(3) .
C29 C30 1.400(3) .
C29 H29 0.9500 .
C30 C31 1.390(3) .
C30 H30 0.9500 .
C31 C32 1.396(3) .
C32 C33 1.393(3) .
C32 H32 0.9500 .
C33 C34 1.522(3) .
C34 C35 1.526(3) .
C34 C46 1.527(3) .
C34 H34 1.0000 .
C35 C36 1.382(3) .
C35 C40 1.399(3) .
C36 C37 1.402(3) .
C36 H36 0.9500 .
C37 C38 1.396(3) .
C38 C39 1.401(3) .
C38 H38 0.9500 .
C39 C40 1.387(3) .
C39 H39 0.9500 .
C41 C42 1.390(3) .
C41 C46 1.399(3) .
C42 C43 1.402(3) .
C42 H42 0.9500 .
C43 C44 1.384(4) .
C43 H43 0.9500 .
C44 C45 1.397(3) .
C44 H44 0.9500 .
C45 C46 1.385(3) .
C45 H45 0.9500 .
C47 C48 1.403(3) .
C47 C52 1.431(3) .
C48 C49 1.390(3) .
C48 H48 0.9500 .
C49 C50 1.431(3) .
C50 C51 1.372(3) .
C51 C52 1.381(4) .
C51 H51 0.9500 .
C53 Cl1 1.763(4) .
C53 Cl2 1.763(4) .
C53 H53A 0.9900 .
C53 H53B 0.9900 .
C54 C55 1.468(4) .
C54 H54A 0.9800 .
C54 H54B 0.9800 .
C54 H54C 0.9800 .
C55 O9 1.222(3) .
C55 C56 1.507(4) .
C56 H56A 0.9800 .
C56 H56B 0.9800 .
C56 H56C 0.9800 .
Cl3 C57 1.776(5) .
Cl4 C57 1.749(6) .
C57 H57A 0.9900 .
C57 H57B 0.9900 .
O10 C59 1.216(6) .
C58 C59 1.519(7) .
C58 H58A 0.9800 .
C58 H58B 0.9800 .
C58 H58C 0.9800 .
C59 C60 1.493(7) .
C60 H60A 0.9800 .
C60 H60B 0.9800 .
C60 H60C 0.9800 .
Cl5 C61 1.717(10) .
Cl6 Cl6 1.59(3) 5_667
Cl6 C61 1.715(10) .
Cl7 C62 1.725(10) .
Cl8 Cl8 1.45(2) 2_656
Cl8 C62 1.723(10) .
C63 C64 1.555(10) .
C64 C65 1.567(10) .
C65 C66 1.555(10) .
C66 C67 1.549(10) .
C67 C68 1.532(10) .
C68 C67 1.532(10) 2_656
O11 C70 1.236(9) .
C69 C70 1.503(9) .
C70 C71 1.511(9) 2_656
C70 C71 1.511(9) .
C71 C71 0.00(6) 2_656
C71 C70 1.511(9) 2_656

loop_
_geom_torsion_atom_site_label_1
_geom_torsion_atom_site_label_2
_geom_torsion_atom_site_label_3
_geom_torsion_atom_site_label_4
_geom_torsion
_geom_torsion_site_symmetry_1
_geom_torsion_site_symmetry_4
C15 C1 C2 C3 -127.8(3) . .
C14 C1 C2 C3 121.2(3) . .
C15 C1 C2 C7 54.0(3) . .
C14 C1 C2 C7 -57.1(3) . .
C7 C2 C3 C4 -2.0(4) . .
C1 C2 C3 C4 179.9(2) . .
C2 C3 C4 C5 -1.4(3) . .
C2 C3 C4 N1 -178.7(2) . .
C21 N1 C4 C5 46.8(4) . .
C21 N1 C4 C3 -136.0(3) . .
C3 C4 C5 C6 3.4(4) . .
N1 C4 C5 C6 -179.4(2) . .
C4 C5 C6 C7 -1.9(3) . .
C5 C6 C7 C2 -1.6(3) . .
C5 C6 C7 C8 178.4(2) . .
C3 C2 C7 C6 3.6(4) . .
C1 C2 C7 C6 -178.1(2) . .
C3 C2 C7 C8 -176.5(2) . .
C1 C2 C7 C8 1.9(3) . .
C6 C7 C8 C20 122.8(3) . .
C2 C7 C8 C20 -57.2(3) . .
C6 C7 C8 C9 -125.5(2) . .
C2 C7 C8 C9 54.5(3) . .
C20 C8 C9 C10 -123.8(3) . .
C7 C8 C9 C10 124.7(2) . .
C20 C8 C9 C14 56.0(3) . .
C7 C8 C9 C14 -55.5(3) . .
C14 C9 C10 C11 1.1(3) . .
C8 C9 C10 C11 -179.1(2) . .
C9 C10 C11 C12 0.7(3) . .
C10 C11 C12 C13 -2.1(3) . .
C10 C11 C12 N3 -178.1(2) . .
C47 N3 C12 C11 -43.1(3) . .
C47 N3 C12 C13 140.8(2) . .
C11 C12 C13 C14 1.5(3) . .
N3 C12 C13 C14 177.7(2) . .
C12 C13 C14 C9 0.3(3) . .
C12 C13 C14 C1 178.9(2) . .
C10 C9 C14 C13 -1.7(3) . .
C8 C9 C14 C13 178.5(2) . .
C10 C9 C14 C1 179.7(2) . .
C8 C9 C14 C1 -0.1(3) . .
C15 C1 C14 C13 126.4(2) . .
C2 C1 C14 C13 -122.4(2) . .
C15 C1 C14 C9 -55.0(2) . .
C2 C1 C14 C9 56.2(3) . .
C14 C1 C15 C16 -124.3(3) . .
C2 C1 C15 C16 125.2(3) . .
C14 C1 C15 C20 54.9(3) . .
C2 C1 C15 C20 -55.6(3) . .
C20 C15 C16 C17 0.9(4) . .
C1 C15 C16 C17 -179.9(3) . .
C15 C16 C17 C18 0.4(5) . .
C16 C17 C18 C19 -1.4(5) . .
C17 C18 C19 C20 1.0(5) . .
C18 C19 C20 C15 0.3(4) . .
C18 C19 C20 C8 179.2(3) . .
C16 C15 C20 C19 -1.2(4) . .
C1 C15 C20 C19 179.5(2) . .
C16 C15 C20 C8 179.7(2) . .
C1 C15 C20 C8 0.4(3) . .
C7 C8 C20 C19 -123.4(3) . .
C9 C8 C20 C19 125.0(3) . .
C7 C8 C20 C15 55.6(3) . .
C9 C8 C20 C15 -56.0(3) . .
C4 N1 C21 C22 9.6(4) . .
C4 N1 C21 C26 -170.4(2) . .
N1 C21 C22 C23 -176.5(2) . .
C26 C21 C22 C23 3.4(4) . .
C31 N2 C23 C22 -7.7(4) . .
C31 N2 C23 C24 173.5(2) . .
C21 C22 C23 N2 178.7(2) . .
C21 C22 C23 C24 -2.4(4) . .
N2 C23 C24 C25 178.7(2) . .
C22 C23 C24 C25 -0.1(3) . .
N2 C23 C24 N6 -2.5(3) . .
C22 C23 C24 N6 178.6(2) . .
O3 N6 C24 C25 -0.9(3) . .
O4 N6 C24 C25 178.2(2) . .
O3 N6 C24 C23 -179.7(2) . .
O4 N6 C24 C23 -0.6(3) . .
C23 C24 C25 C26 1.5(3) . .
N6 C24 C25 C26 -177.3(2) . .
C24 C25 C26 C21 -0.5(3) . .
C24 C25 C26 N5 176.7(2) . .
N1 C21 C26 C25 178.1(2) . .
C22 C21 C26 C25 -1.9(3) . .
N1 C21 C26 N5 1.1(4) . .
C22 C21 C26 N5 -178.9(2) . .
O1 N5 C26 C25 -4.7(3) . .
O2 N5 C26 C25 177.0(2) . .
O1 N5 C26 C21 172.4(2) . .
O2 N5 C26 C21 -5.8(3) . .
C40 C27 C28 C29 124.4(2) . .
C41 C27 C28 C29 -124.2(2) . .
C40 C27 C28 C33 -55.9(2) . .
C41 C27 C28 C33 55.5(2) . .
C33 C28 C29 C30 0.6(3) . .
C27 C28 C29 C30 -179.8(2) . .
C28 C29 C30 C31 0.8(3) . .
C29 C30 C31 C32 -1.4(3) . .
C29 C30 C31 N2 -177.2(2) . .
C23 N2 C31 C30 -49.8(3) . .
C23 N2 C31 C32 134.3(2) . .
C30 C31 C32 C33 0.6(3) . .
N2 C31 C32 C33 176.5(2) . .
C31 C32 C33 C28 0.8(3) . .
C31 C32 C33 C34 179.2(2) . .
C29 C28 C33 C32 -1.4(3) . .
C27 C28 C33 C32 178.9(2) . .
C29 C28 C33 C34 -180.0(2) . .
C27 C28 C33 C34 0.4(3) . .
C32 C33 C34 C35 -122.5(2) . .
C28 C33 C34 C35 55.9(2) . .
C32 C33 C34 C46 125.9(2) . .
C28 C33 C34 C46 -55.7(2) . .
C33 C34 C35 C36 122.6(2) . .
C46 C34 C35 C36 -125.6(2) . .
C33 C34 C35 C40 -56.8(2) . .
C46 C34 C35 C40 55.0(2) . .
C40 C35 C36 C37 -0.6(3) . .
C34 C35 C36 C37 -179.9(2) . .
C35 C36 C37 C38 -1.7(3) . .
C35 C36 C37 N4 -179.1(2) . .
C49 N4 C37 C38 44.4(3) . .
C49 N4 C37 C36 -138.2(2) . .
C36 C37 C38 C39 2.4(3) . .
N4 C37 C38 C39 179.7(2) . .
C37 C38 C39 C40 -0.9(3) . .
C38 C39 C40 C35 -1.3(3) . .
C38 C39 C40 C27 179.1(2) . .
C36 C35 C40 C39 2.1(3) . .
C34 C35 C40 C39 -178.48(19) . .
C36 C35 C40 C27 -178.27(19) . .
C34 C35 C40 C27 1.2(3) . .
C41 C27 C40 C39 123.0(2) . .
C28 C27 C40 C39 -125.3(2) . .
C41 C27 C40 C35 -56.6(2) . .
C28 C27 C40 C35 55.0(2) . .
C40 C27 C41 C42 -124.6(2) . .
C28 C27 C41 C42 124.0(2) . .
C40 C27 C41 C46 55.4(2) . .
C28 C27 C41 C46 -56.0(2) . .
C46 C41 C42 C43 -1.1(3) . .
C27 C41 C42 C43 178.9(2) . .
C41 C42 C43 C44 -0.1(4) . .
C42 C43 C44 C45 0.5(4) . .
C43 C44 C45 C46 0.4(4) . .
C44 C45 C46 C41 -1.7(3) . .
C44 C45 C46 C34 179.8(2) . .
C42 C41 C46 C45 2.0(3) . .
C27 C41 C46 C45 -177.96(19) . .
C42 C41 C46 C34 -179.29(19) . .
C27 C41 C46 C34 0.8(3) . .
C33 C34 C46 C45 -126.3(2) . .
C35 C34 C46 C45 122.4(2) . .
C33 C34 C46 C41 55.1(2) . .
C35 C34 C46 C41 -56.3(2) . .
C12 N3 C47 C48 -14.0(4) . .
C12 N3 C47 C52 168.2(2) . .
N3 C47 C48 C49 179.8(2) . .
C52 C47 C48 C49 -2.3(3) . .
C37 N4 C49 C48 14.8(4) . .
C37 N4 C49 C50 -164.7(2) . .
C47 C48 C49 N4 -179.4(2) . .
C47 C48 C49 C50 0.2(3) . .
N4 C49 C50 C51 -179.0(2) . .
C48 C49 C50 C51 1.4(3) . .
N4 C49 C50 N8 0.2(3) . .
C48 C49 C50 N8 -179.4(2) . .
O7 N8 C50 C51 -23.5(3) . .
O8 N8 C50 C51 156.5(2) . .
O7 N8 C50 C49 157.3(2) . .
O8 N8 C50 C49 -22.7(3) . .
C49 C50 C51 C52 -0.8(3) . .
N8 C50 C51 C52 -180.0(2) . .
C50 C51 C52 C47 -1.5(3) . .
C50 C51 C52 N7 178.8(2) . .
N3 C47 C52 C51 -179.2(2) . .
C48 C47 C52 C51 2.9(3) . .
N3 C47 C52 N7 0.5(3) . .
C48 C47 C52 N7 -177.4(2) . .
O5 N7 C52 C51 -1.7(3) . .
O6 N7 C52 C51 176.9(2) . .
O5 N7 C52 C47 178.6(2) . .
O6 N7 C52 C47 -2.9(3) . .
Cl6 Cl6 C61 Cl5 178(2) 5_667 .
Cl8 Cl8 C62 Cl7 86(4) 2_656 .
C63 C64 C65 C66 12(4) . .
C64 C65 C66 C67 -96(3) . .
C65 C66 C67 C68 -165(3) . .
C66 C67 C68 C67 -10(3) . 2_656
O11 C70 C71 C71 -98(4) . 2_656
C69 C70 C71 C71 97(4) . 2_656
O11 C70 C71 C70 -11(3) . 2_656
C71 C70 C71 C70 87(100) 2_656 2_656
C69 C70 C71 C70 -176(4) . 2_656
